data_7029664
loop_
_publ_author_name
'Widger, Leland R.'
'Jiang, Yunbo'
'McQuilken, Alison C.'
'Yang, Tzuhsiung'
'Siegler, Maxime A.'
'Matsumura, Hirotoshi'
'Mo\"enne-Loccoz, Pierre'
'Kumar, Devesh'
'de Visser, Sam P.'
'Goldberg, David P.'

_publ_section_title
;
 Thioether-ligated iron(ii) and iron(iii)-hydroperoxo/alkylperoxo
 complexes with an H-bond donor in the second coordination sphere.
;
_journal_issue 20
_journal_name_full 'Dalton transactions (Cambridge, England : 2003)'
_journal_page_first 7522
_journal_page_last 7532
_journal_paper_doi 10.1039/c4dt00281d
_journal_volume 43
_journal_year 2014
_chemical_formula_moiety 'C44 H42 Fe N6 O S, 2(B F4)'
_chemical_formula_sum 'C44 H42 B2 F8 Fe N6 O S'
_chemical_formula_weight 932.37
_chemical_name_systematic
; 
 ? 
;
_space_group_IT_number 2
_symmetry_cell_setting triclinic
_symmetry_space_group_name_Hall '-P 1'
_symmetry_space_group_name_H-M 'P -1'
_atom_sites_solution_hydrogens difmap
_atom_sites_solution_primary direct
_atom_sites_solution_secondary difmap
_audit_creation_method SHELXL-97
_cell_angle_alpha 90.6304(19)
_cell_angle_beta 105.768(2)
_cell_angle_gamma 106.791(2)
_cell_formula_units_Z 2
_cell_length_a 10.4419(3)
_cell_length_b 14.5834(3)
_cell_length_c 17.2950(4)
_cell_measurement_reflns_used 13726
_cell_measurement_temperature 110(2)
_cell_measurement_theta_max 26.31
_cell_measurement_theta_min 1.82
_cell_volume 2415.01(11)
_computing_cell_refinement
;
CrysAlisPro, Agilent Technologies,
Version 1.171.35.11 (release 16-05-2011 CrysAlis171 .NET)
(compiled May 16 2011,17:55:39)
;
_computing_data_collection
;
CrysAlisPro, Agilent Technologies,
Version 1.171.35.11 (release 16-05-2011 CrysAlis171 .NET)
(compiled May 16 2011,17:55:39)
;
_computing_data_reduction
;
CrysAlisPro, Agilent Technologies,
Version 1.171.35.11 (release 16-05-2011 CrysAlis171 .NET)
(compiled May 16 2011,17:55:39)
;
_computing_molecular_graphics 'SHELXTL v6.10 (Sheldrick, 2008)'
_computing_publication_material 'SHELXTL v6.10 (Sheldrick, 2008)'
_computing_structure_refinement 'SHELXL-97 (Sheldrick, 2008)'
_computing_structure_solution 'SHELXS-97 (Sheldrick, 2008)'
_diffrn_ambient_temperature 110(2)
_diffrn_detector_area_resol_mean 15.989
_diffrn_measured_fraction_theta_full 0.999
_diffrn_measured_fraction_theta_max 0.999
_diffrn_measurement_device_type 'Goniometer KM4/Xcalibur, detector: Sapphire3'
_diffrn_measurement_method '\w scans'
_diffrn_radiation_monochromator graphite
_diffrn_radiation_source 'Enhance (Mo) X-ray Source'
_diffrn_radiation_type MoK\a
_diffrn_radiation_wavelength 0.71073
_diffrn_reflns_av_R_equivalents 0.0305
_diffrn_reflns_av_sigmaI/netI 0.0340
_diffrn_reflns_limit_h_max 12
_diffrn_reflns_limit_h_min -12
_diffrn_reflns_limit_k_max 18
_diffrn_reflns_limit_k_min -18
_diffrn_reflns_limit_l_max 21
_diffrn_reflns_limit_l_min -21
_diffrn_reflns_number 29736
_diffrn_reflns_theta_full 26.25
_diffrn_reflns_theta_max 26.25
_diffrn_reflns_theta_min 2.00
_exptl_absorpt_coefficient_mu 0.425
_exptl_absorpt_correction_T_max 0.942
_exptl_absorpt_correction_T_min 0.876
_exptl_absorpt_correction_type analytical
_exptl_absorpt_process_details
;
CrysAlisPro, Agilent Technologies,
Version 1.171.35.11 (release 16-05-2011 CrysAlis171 .NET)
(compiled May 16 2011,17:55:39)
Analytical numeric absorption correction using a multifaceted crystal
            model based on expressions derived by R.C. Clark & J.S. Reid.
(Clark, R. C. & Reid, J. S. (1995). Acta Cryst. A51, 887-897)
;
_exptl_crystal_colour yellow
_exptl_crystal_density_diffrn 1.282
_exptl_crystal_density_method 'not measured'
_exptl_crystal_description block
_exptl_crystal_F_000 960
_exptl_crystal_size_max 0.43
_exptl_crystal_size_mid 0.21
_exptl_crystal_size_min 0.19
_platon_squeeze_details
;
;
_refine_diff_density_max 0.582
_refine_diff_density_min -0.459
_refine_diff_density_rms 0.063
_refine_ls_extinction_method none
_refine_ls_goodness_of_fit_ref 1.102
_refine_ls_hydrogen_treatment constr
_refine_ls_matrix_type full
_refine_ls_number_parameters 648
_refine_ls_number_reflns 9709
_refine_ls_number_restraints 265
_refine_ls_restrained_S_all 1.127
_refine_ls_R_factor_all 0.0475
_refine_ls_R_factor_gt 0.0401
_refine_ls_shift/su_max 0.001
_refine_ls_shift/su_mean 0.000
_refine_ls_structure_factor_coef Fsqd
_refine_ls_weighting_details 'calc w=1/[\s^2^(Fo^2^)+(0.0636P)^2^+0.6939P] where P=(Fo^2^+2Fc^2^)/3'
_refine_ls_weighting_scheme calc
_refine_ls_wR_factor_gt 0.1117
_refine_ls_wR_factor_ref 0.1155
_reflns_number_gt 8130
_reflns_number_total 9709
_reflns_threshold_expression I>2\s(I)
_cod_data_source_file c4dt00281d2.cif
_cod_data_source_block 8
_cod_depositor_comments 'Adding full bibliography for 7029662--7029664.cif.'
_cod_original_cell_volume 2415.01(10)
_cod_database_code 7029664

loop_
_symmetry_equiv_pos_as_xyz
'x, y, z'
'-x, -y, -z'

loop_
_atom_site_label
_atom_site_type_symbol
_atom_site_fract_x
_atom_site_fract_y
_atom_site_fract_z
_atom_site_U_iso_or_equiv
_atom_site_adp_type
_atom_site_occupancy
_atom_site_symmetry_multiplicity
_atom_site_calc_flag
_atom_site_refinement_flags
_atom_site_disorder_assembly
_atom_site_disorder_group
Fe1 Fe 0.97679(3) 0.182863(18) 0.254968(15) 0.02117(9) Uani 1 1 d . . .
S1 S 0.82544(5) 0.30006(3) 0.23131(3) 0.02500(12) Uani 1 1 d . . .
C1 C 0.9721(2) -0.00167(14) 0.18389(11) 0.0268(4) Uani 1 1 d . . .
C2 C 0.9896(2) -0.08938(15) 0.16713(12) 0.0343(5) Uani 1 1 d . . .
H2 H 0.9276 -0.1317 0.1215 0.041 Uiso 1 1 calc R . .
C3 C 1.0990(2) -0.11426(16) 0.21808(13) 0.0373(5) Uani 1 1 d . . .
H3 H 1.1126 -0.1746 0.2085 0.045 Uiso 1 1 calc R . .
C4 C 1.1880(2) -0.05041(15) 0.28289(12) 0.0317(4) Uani 1 1 d . . .
H4 H 1.2626 -0.0670 0.3190 0.038 Uiso 1 1 calc R . .
C5 C 1.16843(19) 0.03862(14) 0.29533(11) 0.0250(4) Uani 1 1 d . . .
C6 C 1.26752(19) 0.11064(14) 0.36166(11) 0.0257(4) Uani 1 1 d . . .
C7 C 1.2927(2) 0.08882(15) 0.44156(12) 0.0337(5) Uani 1 1 d . . .
H7 H 1.2444 0.0275 0.4539 0.040 Uiso 1 1 calc R . .
C8 C 1.3876(2) 0.15600(17) 0.50300(13) 0.0396(5) Uani 1 1 d . . .
H8 H 1.4028 0.1409 0.5574 0.047 Uiso 1 1 calc R . .
C9 C 1.4604(2) 0.24478(16) 0.48576(13) 0.0377(5) Uani 1 1 d . . .
H9 H 1.5258 0.2906 0.5281 0.045 Uiso 1 1 calc R . .
C10 C 1.4376(2) 0.26666(15) 0.40623(13) 0.0336(5) Uani 1 1 d . . .
H10 H 1.4881 0.3275 0.3941 0.040 Uiso 1 1 calc R . .
C11 C 1.3415(2) 0.20018(14) 0.34442(12) 0.0281(4) Uani 1 1 d . . .
H11 H 1.3260 0.2157 0.2901 0.034 Uiso 1 1 calc R . .
C12 C 0.8469(2) 0.02594(14) 0.13544(11) 0.0277(4) Uani 1 1 d . . .
H12 H 0.8051 -0.0124 0.0815 0.033 Uiso 1 1 calc R . .
C13 C 0.7411(2) 0.00851(14) 0.18334(12) 0.0283(4) Uani 1 1 d . . .
C14 C 0.6089(2) -0.05559(16) 0.15616(14) 0.0379(5) Uani 1 1 d . . .
H14 H 0.5775 -0.0911 0.1047 0.045 Uiso 1 1 calc R . .
C15 C 0.5226(2) -0.06681(17) 0.20602(15) 0.0432(6) Uani 1 1 d . . .
H15 H 0.4294 -0.1084 0.1882 0.052 Uiso 1 1 calc R . .
C16 C 0.5731(2) -0.01732(16) 0.28118(14) 0.0374(5) Uani 1 1 d . . .
H16 H 0.5159 -0.0261 0.3165 0.045 Uiso 1 1 calc R . .
C17 C 0.7093(2) 0.04622(14) 0.30595(12) 0.0275(4) Uani 1 1 d . . .
C18 C 0.7740(2) 0.09205(14) 0.38904(12) 0.0281(4) Uani 1 1 d . . .
C19 C 0.7008(2) 0.13040(15) 0.43121(13) 0.0336(5) Uani 1 1 d . . .
H19 H 0.6081 0.1303 0.4051 0.040 Uiso 1 1 calc R . .
C20 C 0.7639(2) 0.16841(16) 0.51093(13) 0.0389(5) Uani 1 1 d . . .
H20 H 0.7150 0.1958 0.5389 0.047 Uiso 1 1 calc R . .
C21 C 0.8976(2) 0.16672(16) 0.55005(13) 0.0375(5) Uani 1 1 d . . .
H21 H 0.9397 0.1922 0.6049 0.045 Uiso 1 1 calc R . .
C22 C 0.9703(2) 0.12774(15) 0.50915(12) 0.0324(4) Uani 1 1 d . . .
H22 H 1.0618 0.1260 0.5361 0.039 Uiso 1 1 calc R . .
C23 C 0.9090(2) 0.09146(14) 0.42892(12) 0.0277(4) Uani 1 1 d . . .
H23 H 0.9595 0.0659 0.4008 0.033 Uiso 1 1 calc R . .
C24 C 1.0048(2) 0.15943(15) 0.08827(11) 0.0293(4) Uani 1 1 d . . .
H24A H 0.9654 0.1577 0.0292 0.035 Uiso 1 1 calc R . .
H24B H 1.0591 0.1130 0.0985 0.035 Uiso 1 1 calc R . .
C25 C 1.0998(2) 0.25884(15) 0.12145(12) 0.0288(4) Uani 1 1 d . . .
C26 C 1.1751(2) 0.31675(17) 0.07609(14) 0.0384(5) Uani 1 1 d . . .
H26 H 1.1653 0.2955 0.0221 0.046 Uiso 1 1 calc R . .
C27 C 1.2649(2) 0.40618(17) 0.11100(15) 0.0419(6) Uani 1 1 d . . .
H27 H 1.3188 0.4467 0.0813 0.050 Uiso 1 1 calc R . .
C28 C 1.2759(2) 0.43619(16) 0.18827(15) 0.0376(5) Uani 1 1 d . . .
H28 H 1.3373 0.4974 0.2130 0.045 Uiso 1 1 calc R . .
C29 C 1.1946(2) 0.37465(14) 0.23005(13) 0.0299(4) Uani 1 1 d . . .
C30 C 1.1509(2) 0.36028(15) 0.36450(12) 0.0297(4) Uani 1 1 d . . .
C31 C 1.1715(3) 0.41836(18) 0.44309(14) 0.0465(6) Uani 0.574(4) 1 d PDU A 1
C32 C 1.3384(4) 0.4795(3) 0.4756(2) 0.0415(11) Uani 0.574(4) 1 d PDU A 1
H32A H 1.3641 0.5217 0.4350 0.062 Uiso 0.574(4) 1 calc PR A 1
H32B H 1.3940 0.4348 0.4851 0.062 Uiso 0.574(4) 1 calc PR A 1
H32C H 1.3564 0.5186 0.5261 0.062 Uiso 0.574(4) 1 calc PR A 1
C33 C 1.1278(6) 0.3635(3) 0.5003(3) 0.0496(13) Uani 0.574(4) 1 d PDU A 1
H33A H 1.1740 0.3133 0.5100 0.074 Uiso 0.574(4) 1 calc PR A 1
H33B H 1.0264 0.3336 0.4812 0.074 Uiso 0.574(4) 1 calc PR A 1
H33C H 1.1518 0.4044 0.5506 0.074 Uiso 0.574(4) 1 calc PR A 1
C34 C 1.1010(5) 0.5023(3) 0.4196(3) 0.0445(11) Uani 0.574(4) 1 d PDU A 1
H34A H 1.0011 0.4737 0.3924 0.067 Uiso 0.574(4) 1 calc PR A 1
H34B H 1.1455 0.5423 0.3833 0.067 Uiso 0.574(4) 1 calc PR A 1
H34C H 1.1133 0.5421 0.4686 0.067 Uiso 0.574(4) 1 calc PR A 1
C31' C 1.1715(3) 0.41836(18) 0.44309(14) 0.0465(6) Uani 0.426(4) 1 d PDU A 2
C32' C 1.0064(5) 0.3865(4) 0.4523(3) 0.0347(13) Uani 0.426(4) 1 d PDU A 2
H32D H 0.9486 0.4158 0.4120 0.052 Uiso 0.426(4) 1 calc PR A 2
H32E H 1.0092 0.4090 0.5065 0.052 Uiso 0.426(4) 1 calc PR A 2
H32F H 0.9665 0.3163 0.4438 0.052 Uiso 0.426(4) 1 calc PR A 2
C33' C 1.2320(6) 0.5133(3) 0.4568(4) 0.0409(14) Uani 0.426(4) 1 d PDU A 2
H33D H 1.2323 0.5354 0.5106 0.061 Uiso 0.426(4) 1 calc PR A 2
H33E H 1.1798 0.5454 0.4160 0.061 Uiso 0.426(4) 1 calc PR A 2
H33F H 1.3282 0.5287 0.4540 0.061 Uiso 0.426(4) 1 calc PR A 2
C34' C 1.2375(6) 0.3590(4) 0.5164(3) 0.0385(13) Uani 0.426(4) 1 d PDU A 2
H34D H 1.1860 0.2902 0.5046 0.058 Uiso 0.426(4) 1 calc PR A 2
H34E H 1.2298 0.3829 0.5676 0.058 Uiso 0.426(4) 1 calc PR A 2
H34F H 1.3361 0.3685 0.5205 0.058 Uiso 0.426(4) 1 calc PR A 2
C35 C 0.7648(2) 0.15667(15) 0.07755(11) 0.0296(4) Uani 1 1 d . . .
H35A H 0.6897 0.1372 0.1043 0.036 Uiso 1 1 calc R . .
H35B H 0.7300 0.1202 0.0236 0.036 Uiso 1 1 calc R . .
C36 C 0.7962(2) 0.26231(16) 0.06761(12) 0.0321(4) Uani 1 1 d . . .
C37 C 0.7994(2) 0.29414(19) -0.00780(14) 0.0415(5) Uani 1 1 d . . .
H37 H 0.7800 0.2485 -0.0523 0.050 Uiso 1 1 calc R . .
C38 C 0.8300(3) 0.3909(2) -0.01906(16) 0.0516(7) Uani 1 1 d . . .
H38 H 0.8321 0.4110 -0.0709 0.062 Uiso 1 1 calc R . .
C39 C 0.8575(3) 0.4580(2) 0.04424(17) 0.0520(7) Uani 1 1 d . . .
H39 H 0.8798 0.5245 0.0364 0.062 Uiso 1 1 calc R . .
C40 C 0.8526(2) 0.42839(17) 0.11995(15) 0.0409(5) Uani 1 1 d . . .
H40 H 0.8700 0.4746 0.1637 0.049 Uiso 1 1 calc R . .
C41 C 0.8223(2) 0.33155(15) 0.13148(12) 0.0304(4) Uani 1 1 d . . .
C42 C 0.6417(2) 0.25177(14) 0.22462(12) 0.0276(4) Uani 1 1 d . . .
H42A H 0.5988 0.1950 0.1841 0.033 Uiso 1 1 calc R . .
H42B H 0.6325 0.2301 0.2774 0.033 Uiso 1 1 calc R . .
C43 C 0.5629(2) 0.32509(15) 0.20120(12) 0.0308(4) Uani 1 1 d . . .
H43A H 0.5769 0.3499 0.1501 0.037 Uiso 1 1 calc R . .
H43B H 0.4618 0.2930 0.1919 0.037 Uiso 1 1 calc R . .
C44 C 0.6094(3) 0.40527(17) 0.26322(15) 0.0411(5) Uani 1 1 d . . .
N1 N 1.06011(16) 0.06217(11) 0.24670(9) 0.0230(3) Uani 1 1 d . . .
N2 N 0.78965(16) 0.06150(11) 0.25526(9) 0.0246(3) Uani 1 1 d . . .
N3 N 0.88978(17) 0.13101(11) 0.12625(9) 0.0251(3) Uani 1 1 d . . .
N4 N 1.11043(16) 0.28689(11) 0.19813(10) 0.0257(3) Uani 1 1 d . . .
N5 N 1.20071(18) 0.40848(12) 0.30762(11) 0.0318(4) Uani 1 1 d . A .
H5 H 1.2434 0.4704 0.3211 0.038 Uiso 1 1 calc R . .
N6 N 0.6452(3) 0.46602(18) 0.31337(17) 0.0709(7) Uani 1 1 d . . .
O1 O 1.08828(13) 0.27240(10) 0.35507(8) 0.0270(3) Uani 1 1 d . A .
B1 B 0.3114(2) 0.08676(18) 0.07849(14) 0.0322(5) Uani 1 1 d . . .
F1 F 0.23564(16) 0.13110(12) 0.01955(8) 0.0563(4) Uani 1 1 d . . .
F2 F 0.2432(2) -0.00977(11) 0.07032(10) 0.0718(5) Uani 1 1 d . . .
F3 F 0.43963(15) 0.10143(14) 0.06573(9) 0.0641(5) Uani 1 1 d . . .
F4 F 0.32443(13) 0.12664(9) 0.15439(7) 0.0397(3) Uani 1 1 d . . .
B2 B 0.3072(12) 0.6782(7) 0.2701(6) 0.069(3) Uani 0.447(8) 1 d PDU B 1
F5 F 0.3608(10) 0.6978(4) 0.2082(4) 0.092(2) Uani 0.447(8) 1 d PDU B 1
F6 F 0.3596(11) 0.6170(7) 0.3201(7) 0.076(3) Uani 0.447(8) 1 d PDU B 1
F7 F 0.3057(11) 0.7559(7) 0.3139(6) 0.088(3) Uani 0.447(8) 1 d PDU B 1
F8 F 0.1615(7) 0.6227(6) 0.2313(4) 0.139(3) Uani 0.447(8) 1 d PDU B 1
B2' B 0.2656(8) 0.6890(6) 0.2825(5) 0.060(2) Uani 0.553(8) 1 d PDU B 2
F5' F 0.2695(7) 0.6955(3) 0.2041(2) 0.0786(16) Uani 0.553(8) 1 d PDU B 2
F6' F 0.3189(7) 0.6165(5) 0.3140(5) 0.0485(13) Uani 0.553(8) 1 d PDU B 2
F7' F 0.3442(7) 0.7765(4) 0.3252(4) 0.0474(11) Uani 0.553(8) 1 d PDU B 2
F8' F 0.1272(5) 0.6666(4) 0.2866(5) 0.126(3) Uani 0.553(8) 1 d PDU B 2

loop_
_atom_site_aniso_label
_atom_site_aniso_U_11
_atom_site_aniso_U_22
_atom_site_aniso_U_33
_atom_site_aniso_U_23
_atom_site_aniso_U_13
_atom_site_aniso_U_12
Fe1 0.02427(15) 0.02222(15) 0.01945(14) 0.00254(10) 0.00676(10) 0.01028(11)
S1 0.0286(2) 0.0252(2) 0.0260(2) 0.00610(18) 0.00947(18) 0.01388(19)
C1 0.0318(10) 0.0294(10) 0.0226(9) 0.0014(7) 0.0057(8) 0.0164(8)
C2 0.0431(12) 0.0327(11) 0.0285(10) -0.0029(8) 0.0034(9) 0.0204(9)
C3 0.0507(13) 0.0347(12) 0.0343(11) 0.0012(9) 0.0077(10) 0.0289(10)
C4 0.0375(11) 0.0365(11) 0.0281(10) 0.0070(8) 0.0073(8) 0.0235(9)
C5 0.0275(9) 0.0293(10) 0.0228(9) 0.0072(7) 0.0095(7) 0.0132(8)
C6 0.0234(9) 0.0301(10) 0.0276(10) 0.0073(8) 0.0078(7) 0.0136(8)
C7 0.0368(11) 0.0317(11) 0.0303(11) 0.0112(8) 0.0064(9) 0.0096(9)
C8 0.0429(12) 0.0423(13) 0.0260(10) 0.0088(9) -0.0007(9) 0.0113(10)
C9 0.0348(11) 0.0353(12) 0.0356(12) -0.0002(9) -0.0009(9) 0.0099(9)
C10 0.0316(11) 0.0299(11) 0.0408(12) 0.0085(9) 0.0117(9) 0.0101(9)
C11 0.0319(10) 0.0312(10) 0.0272(10) 0.0099(8) 0.0110(8) 0.0159(8)
C12 0.0343(10) 0.0261(10) 0.0227(9) -0.0022(7) 0.0014(8) 0.0156(8)
C13 0.0295(10) 0.0247(10) 0.0287(10) 0.0024(8) 0.0005(8) 0.0123(8)
C14 0.0317(11) 0.0337(12) 0.0391(12) 0.0006(9) -0.0044(9) 0.0098(9)
C15 0.0254(11) 0.0410(13) 0.0503(14) 0.0072(10) -0.0019(10) 0.0029(9)
C16 0.0255(10) 0.0411(12) 0.0460(13) 0.0153(10) 0.0103(9) 0.0104(9)
C17 0.0264(10) 0.0251(10) 0.0337(10) 0.0106(8) 0.0094(8) 0.0111(8)
C18 0.0300(10) 0.0271(10) 0.0312(10) 0.0123(8) 0.0136(8) 0.0101(8)
C19 0.0349(11) 0.0387(12) 0.0364(11) 0.0135(9) 0.0176(9) 0.0178(9)
C20 0.0506(13) 0.0419(13) 0.0369(12) 0.0124(10) 0.0243(10) 0.0219(11)
C21 0.0488(13) 0.0368(12) 0.0288(11) 0.0077(9) 0.0152(9) 0.0119(10)
C22 0.0329(11) 0.0328(11) 0.0327(11) 0.0110(8) 0.0109(8) 0.0099(9)
C23 0.0317(10) 0.0244(10) 0.0310(10) 0.0087(8) 0.0144(8) 0.0090(8)
C24 0.0362(11) 0.0393(11) 0.0223(9) 0.0061(8) 0.0103(8) 0.0244(9)
C25 0.0334(10) 0.0373(11) 0.0281(10) 0.0125(8) 0.0140(8) 0.0243(9)
C26 0.0500(13) 0.0469(13) 0.0387(12) 0.0205(10) 0.0263(10) 0.0324(11)
C27 0.0472(13) 0.0426(13) 0.0562(15) 0.0280(11) 0.0326(11) 0.0268(11)
C28 0.0358(11) 0.0300(11) 0.0557(14) 0.0188(10) 0.0206(10) 0.0154(9)
C29 0.0302(10) 0.0288(10) 0.0378(11) 0.0099(8) 0.0132(8) 0.0164(8)
C30 0.0256(10) 0.0315(11) 0.0331(11) -0.0024(8) 0.0053(8) 0.0135(8)
C31 0.0533(14) 0.0494(14) 0.0391(12) -0.0135(11) 0.0055(10) 0.0269(11)
C32 0.049(2) 0.034(2) 0.032(2) -0.0062(16) 0.0070(17) 0.0031(18)
C33 0.076(3) 0.033(2) 0.038(2) -0.0086(17) 0.026(2) 0.004(2)
C34 0.055(3) 0.032(2) 0.054(3) -0.0057(18) 0.026(2) 0.0154(19)
C31' 0.0533(14) 0.0494(14) 0.0391(12) -0.0135(11) 0.0055(10) 0.0269(11)
C32' 0.035(3) 0.034(3) 0.038(3) -0.008(2) 0.010(2) 0.016(2)
C33' 0.043(3) 0.024(2) 0.052(3) -0.006(2) 0.015(2) 0.005(2)
C34' 0.049(3) 0.039(3) 0.029(3) -0.009(2) 0.003(2) 0.023(2)
C35 0.0330(10) 0.0402(11) 0.0215(9) 0.0042(8) 0.0043(8) 0.0231(9)
C36 0.0354(11) 0.0438(12) 0.0287(10) 0.0119(9) 0.0116(8) 0.0270(10)
C37 0.0479(13) 0.0601(15) 0.0326(11) 0.0190(10) 0.0166(10) 0.0355(12)
C38 0.0648(17) 0.0694(18) 0.0456(14) 0.0333(13) 0.0311(12) 0.0430(14)
C39 0.0649(17) 0.0500(15) 0.0614(17) 0.0348(13) 0.0331(14) 0.0328(13)
C40 0.0502(14) 0.0385(12) 0.0494(14) 0.0202(10) 0.0257(11) 0.0254(11)
C41 0.0347(11) 0.0357(11) 0.0319(10) 0.0161(9) 0.0156(8) 0.0213(9)
C42 0.0280(10) 0.0275(10) 0.0311(10) 0.0033(8) 0.0104(8) 0.0126(8)
C43 0.0320(10) 0.0352(11) 0.0321(11) 0.0067(8) 0.0118(8) 0.0180(9)
C44 0.0516(14) 0.0376(13) 0.0467(13) 0.0090(11) 0.0208(11) 0.0261(11)
N1 0.0275(8) 0.0247(8) 0.0207(7) 0.0055(6) 0.0077(6) 0.0131(6)
N2 0.0259(8) 0.0238(8) 0.0255(8) 0.0046(6) 0.0055(6) 0.0112(6)
N3 0.0297(8) 0.0298(9) 0.0210(8) 0.0043(6) 0.0060(6) 0.0180(7)
N4 0.0280(8) 0.0271(8) 0.0291(8) 0.0075(7) 0.0113(7) 0.0159(7)
N5 0.0325(9) 0.0218(8) 0.0405(10) 0.0019(7) 0.0093(7) 0.0086(7)
N6 0.098(2) 0.0495(14) 0.0726(17) -0.0113(13) 0.0234(15) 0.0355(14)
O1 0.0269(7) 0.0288(7) 0.0258(7) -0.0005(5) 0.0086(5) 0.0084(6)
B1 0.0283(11) 0.0433(14) 0.0247(11) -0.0105(10) 0.0005(9) 0.0176(10)
F1 0.0678(10) 0.0804(11) 0.0357(7) -0.0002(7) 0.0079(7) 0.0518(9)
F2 0.1009(14) 0.0481(9) 0.0519(9) -0.0167(7) 0.0218(9) 0.0015(9)
F3 0.0385(8) 0.1183(14) 0.0417(8) -0.0116(8) 0.0084(6) 0.0366(9)
F4 0.0379(7) 0.0502(8) 0.0278(6) -0.0113(5) 0.0066(5) 0.0117(6)
B2 0.112(6) 0.044(4) 0.052(4) 0.003(3) 0.009(4) 0.036(4)
F5 0.154(6) 0.059(3) 0.066(3) 0.014(2) 0.057(4) 0.014(4)
F6 0.121(7) 0.045(3) 0.053(3) 0.009(2) 0.005(4) 0.032(4)
F7 0.129(7) 0.054(5) 0.075(4) -0.018(3) -0.012(4) 0.058(5)
F8 0.105(5) 0.163(6) 0.102(4) -0.022(4) 0.005(4) -0.004(4)
B2' 0.075(4) 0.036(3) 0.062(4) 0.015(3) 0.002(3) 0.024(3)
F5' 0.128(4) 0.072(2) 0.0307(17) 0.0029(14) 0.008(2) 0.036(3)
F6' 0.064(3) 0.0185(17) 0.075(3) 0.0222(18) 0.032(2) 0.0193(17)
F7' 0.070(3) 0.0241(19) 0.043(2) 0.0029(16) 0.009(2) 0.0142(16)
F8' 0.079(3) 0.106(4) 0.191(7) 0.058(4) 0.019(3) 0.041(3)

loop_
_atom_type_symbol
_atom_type_description
_atom_type_scat_dispersion_real
_atom_type_scat_dispersion_imag
_atom_type_scat_source
C C 0.0033 0.0016 'International Tables Vol C Tables 4.2.6.8 and 6.1.1.4'
H H 0.0000 0.0000 'International Tables Vol C Tables 4.2.6.8 and 6.1.1.4'
B B 0.0013 0.0007 'International Tables Vol C Tables 4.2.6.8 and 6.1.1.4'
N N 0.0061 0.0033 'International Tables Vol C Tables 4.2.6.8 and 6.1.1.4'
O O 0.0106 0.0060 'International Tables Vol C Tables 4.2.6.8 and 6.1.1.4'
F F 0.0171 0.0103 'International Tables Vol C Tables 4.2.6.8 and 6.1.1.4'
S S 0.1246 0.1234 'International Tables Vol C Tables 4.2.6.8 and 6.1.1.4'
Fe Fe 0.3463 0.8444 'International Tables Vol C Tables 4.2.6.8 and 6.1.1.4'

loop_
_geom_angle_atom_site_label_1
_geom_angle_atom_site_label_2
_geom_angle_atom_site_label_3
_geom_angle
O1 Fe1 N4 83.37(6)
O1 Fe1 N3 159.27(6)
N4 Fe1 N3 76.66(6)
O1 Fe1 N1 111.24(6)
N4 Fe1 N1 98.60(6)
N3 Fe1 N1 77.62(6)
O1 Fe1 N2 120.85(6)
N4 Fe1 N2 154.51(6)
N3 Fe1 N2 78.35(6)
N1 Fe1 N2 80.75(6)
O1 Fe1 S1 83.97(4)
N4 Fe1 S1 84.45(4)
N3 Fe1 S1 88.61(4)
N1 Fe1 S1 164.70(4)
N2 Fe1 S1 90.05(4)
C41 S1 C42 102.96(9)
C41 S1 Fe1 103.14(7)
C42 S1 Fe1 118.23(7)
N1 C1 C2 122.75(17)
N1 C1 C12 115.84(16)
C2 C1 C12 121.30(17)
C1 C2 C3 118.63(19)
C1 C2 H2 120.7
C3 C2 H2 120.7
C4 C3 C2 119.11(19)
C4 C3 H3 120.4
C2 C3 H3 120.4
C3 C4 C5 119.84(18)
C3 C4 H4 120.1
C5 C4 H4 120.1
N1 C5 C4 121.09(18)
N1 C5 C6 118.09(16)
C4 C5 C6 120.81(17)
C7 C6 C11 119.05(18)
C7 C6 C5 120.80(18)
C11 C6 C5 120.10(17)
C8 C7 C6 120.36(19)
C8 C7 H7 119.8
C6 C7 H7 119.8
C9 C8 C7 120.5(2)
C9 C8 H8 119.8
C7 C8 H8 119.8
C8 C9 C10 119.6(2)
C8 C9 H9 120.2
C10 C9 H9 120.2
C11 C10 C9 120.29(19)
C11 C10 H10 119.9
C9 C10 H10 119.9
C10 C11 C6 120.23(18)
C10 C11 H11 119.9
C6 C11 H11 119.9
N3 C12 C1 109.49(16)
N3 C12 C13 106.83(15)
C1 C12 C13 108.17(16)
N3 C12 H12 110.7
C1 C12 H12 110.7
C13 C12 H12 110.7
N2 C13 C14 123.2(2)
N2 C13 C12 113.44(16)
C14 C13 C12 123.39(18)
C13 C14 C15 118.1(2)
C13 C14 H14 120.9
C15 C14 H14 120.9
C16 C15 C14 119.4(2)
C16 C15 H15 120.3
C14 C15 H15 120.3
C15 C16 C17 119.9(2)
C15 C16 H16 120.0
C17 C16 H16 120.0
N2 C17 C16 120.42(19)
N2 C17 C18 117.45(17)
C16 C17 C18 121.93(18)
C23 C18 C19 119.03(19)
C23 C18 C17 118.79(17)
C19 C18 C17 122.03(18)
C20 C19 C18 119.9(2)
C20 C19 H19 120.0
C18 C19 H19 120.0
C21 C20 C19 120.5(2)
C21 C20 H20 119.8
C19 C20 H20 119.8
C20 C21 C22 120.0(2)
C20 C21 H21 120.0
C22 C21 H21 120.0
C23 C22 C21 119.8(2)
C23 C22 H22 120.1
C21 C22 H22 120.1
C22 C23 C18 120.71(19)
C22 C23 H23 119.6
C18 C23 H23 119.6
N3 C24 C25 110.82(15)
N3 C24 H24A 109.5
C25 C24 H24A 109.5
N3 C24 H24B 109.5
C25 C24 H24B 109.5
H24A C24 H24B 108.1
N4 C25 C26 122.3(2)
N4 C25 C24 116.44(17)
C26 C25 C24 121.27(19)
C25 C26 C27 118.6(2)
C25 C26 H26 120.7
C27 C26 H26 120.7
C28 C27 C26 119.9(2)
C28 C27 H27 120.0
C26 C27 H27 120.0
C27 C28 C29 118.4(2)
C27 C28 H28 120.8
C29 C28 H28 120.8
N4 C29 C28 122.5(2)
N4 C29 N5 119.65(18)
C28 C29 N5 117.84(19)
O1 C30 N5 123.25(18)
O1 C30 C31 119.58(19)
N5 C30 C31 117.16(19)
C33 C31 C30 113.8(2)
C33 C31 C34 114.9(3)
C30 C31 C34 106.9(2)
C33 C31 C32 111.7(3)
C30 C31 C32 106.6(2)
C34 C31 C32 101.9(3)
H32D C32' H32E 109.5
H32D C32' H32F 109.5
H32E C32' H32F 109.5
H33D C33' H33E 109.5
H33D C33' H33F 109.5
H33E C33' H33F 109.5
H34D C34' H34E 109.5
H34D C34' H34F 109.5
H34E C34' H34F 109.5
N3 C35 C36 112.68(17)
N3 C35 H35A 109.1
C36 C35 H35A 109.1
N3 C35 H35B 109.1
C36 C35 H35B 109.1
H35A C35 H35B 107.8
C37 C36 C41 117.8(2)
C37 C36 C35 119.5(2)
C41 C36 C35 122.62(18)
C38 C37 C36 121.2(2)
C38 C37 H37 119.4
C36 C37 H37 119.4
C39 C38 C37 120.3(2)
C39 C38 H38 119.8
C37 C38 H38 119.8
C38 C39 C40 119.8(2)
C38 C39 H39 120.1
C40 C39 H39 120.1
C41 C40 C39 120.0(2)
C41 C40 H40 120.0
C39 C40 H40 120.0
C40 C41 C36 120.76(19)
C40 C41 S1 117.17(17)
C36 C41 S1 122.02(15)
C43 C42 S1 112.53(14)
C43 C42 H42A 109.1
S1 C42 H42A 109.1
C43 C42 H42B 109.1
S1 C42 H42B 109.1
H42A C42 H42B 107.8
C44 C43 C42 112.00(18)
C44 C43 H43A 109.2
C42 C43 H43A 109.2
C44 C43 H43B 109.2
C42 C43 H43B 109.2
H43A C43 H43B 107.9
N6 C44 C43 177.9(3)
C5 N1 C1 118.52(16)
C5 N1 Fe1 132.23(13)
C1 N1 Fe1 108.86(12)
C13 N2 C17 118.71(17)
C13 N2 Fe1 108.93(12)
C17 N2 Fe1 130.93(13)
C24 N3 C12 112.23(15)
C24 N3 C35 110.70(15)
C12 N3 C35 108.65(15)
C24 N3 Fe1 107.87(11)
C12 N3 Fe1 97.80(10)
C35 N3 Fe1 119.02(11)
C29 N4 C25 118.27(17)
C29 N4 Fe1 126.94(13)
C25 N4 Fe1 114.72(13)
C30 N5 C29 129.60(17)
C30 N5 H5 115.2
C29 N5 H5 115.2
C30 O1 Fe1 131.39(13)
F2 B1 F3 109.6(2)
F2 B1 F4 109.9(2)
F3 B1 F4 111.20(17)
F2 B1 F1 109.36(18)
F3 B1 F1 107.3(2)
F4 B1 F1 109.44(17)
F5 B2 F7 115.6(9)
F5 B2 F6 114.6(8)
F7 B2 F6 110.7(9)
F5 B2 F8 103.5(7)
F7 B2 F8 106.9(8)
F6 B2 F8 104.3(8)
F5' B2' F7' 107.6(6)
F5' B2' F6' 109.5(7)
F7' B2' F6' 110.9(7)
F5' B2' F8' 110.7(6)
F7' B2' F8' 110.1(6)
F6' B2' F8' 108.1(6)

loop_
_geom_bond_atom_site_label_1
_geom_bond_atom_site_label_2
_geom_bond_distance
Fe1 O1 2.0085(13)
Fe1 N4 2.1842(16)
Fe1 N3 2.1954(15)
Fe1 N1 2.1959(15)
Fe1 N2 2.2267(16)
Fe1 S1 2.6097(5)
S1 C41 1.785(2)
S1 C42 1.813(2)
C1 N1 1.353(2)
C1 C2 1.381(3)
C1 C12 1.513(3)
C2 C3 1.383(3)
C2 H2 0.9500
C3 C4 1.378(3)
C3 H3 0.9500
C4 C5 1.395(3)
C4 H4 0.9500
C5 N1 1.349(2)
C5 C6 1.480(3)
C6 C7 1.393(3)
C6 C11 1.393(3)
C7 C8 1.384(3)
C7 H7 0.9500
C8 C9 1.381(3)
C8 H8 0.9500
C9 C10 1.388(3)
C9 H9 0.9500
C10 C11 1.386(3)
C10 H10 0.9500
C11 H11 0.9500
C12 N3 1.490(3)
C12 C13 1.520(3)
C12 H12 1.0000
C13 N2 1.346(2)
C13 C14 1.376(3)
C14 C15 1.386(3)
C14 H14 0.9500
C15 C16 1.369(3)
C15 H15 0.9500
C16 C17 1.401(3)
C16 H16 0.9500
C17 N2 1.348(2)
C17 C18 1.469(3)
C18 C23 1.393(3)
C18 C19 1.404(3)
C19 C20 1.386(3)
C19 H19 0.9500
C20 C21 1.383(3)
C20 H20 0.9500
C21 C22 1.390(3)
C21 H21 0.9500
C22 C23 1.386(3)
C22 H22 0.9500
C23 H23 0.9500
C24 N3 1.481(2)
C24 C25 1.502(3)
C24 H24A 0.9900
C24 H24B 0.9900
C25 N4 1.349(3)
C25 C26 1.383(3)
C26 C27 1.383(3)
C26 H26 0.9500
C27 C28 1.366(3)
C27 H27 0.9500
C28 C29 1.398(3)
C28 H28 0.9500
C29 N4 1.336(3)
C29 N5 1.403(3)
C30 O1 1.245(2)
C30 N5 1.347(3)
C30 C31 1.524(3)
C31 C33 1.371(5)
C31 C34 1.605(5)
C31 C32 1.645(5)
C32 H32A 0.9800
C32 H32B 0.9800
C32 H32C 0.9800
C33 H33A 0.9800
C33 H33B 0.9800
C33 H33C 0.9800
C34 H34A 0.9800
C34 H34B 0.9800
C34 H34C 0.9800
C32' H32D 0.9800
C32' H32E 0.9800
C32' H32F 0.9800
C33' H33D 0.9800
C33' H33E 0.9800
C33' H33F 0.9800
C34' H34D 0.9800
C34' H34E 0.9800
C34' H34F 0.9800
C35 N3 1.498(2)
C35 C36 1.502(3)
C35 H35A 0.9900
C35 H35B 0.9900
C36 C37 1.395(3)
C36 C41 1.403(3)
C37 C38 1.382(4)
C37 H37 0.9500
C38 C39 1.372(4)
C38 H38 0.9500
C39 C40 1.393(3)
C39 H39 0.9500
C40 C41 1.384(3)
C40 H40 0.9500
C42 C43 1.523(3)
C42 H42A 0.9900
C42 H42B 0.9900
C43 C44 1.454(3)
C43 H43A 0.9900
C43 H43B 0.9900
C44 N6 1.137(3)
N5 H5 0.8800
B1 F2 1.368(3)
B1 F3 1.372(3)
B1 F4 1.386(2)
B1 F1 1.398(3)
B2 F5 1.335(10)
B2 F7 1.362(10)
B2 F6 1.372(10)
B2 F8 1.464(11)
B2' F5' 1.371(9)
B2' F7' 1.375(8)
B2' F6' 1.384(8)
B2' F8' 1.408(8)

loop_
_geom_torsion_atom_site_label_1
_geom_torsion_atom_site_label_2
_geom_torsion_atom_site_label_3
_geom_torsion_atom_site_label_4
_geom_torsion
O1 Fe1 S1 C41 126.75(8)
N4 Fe1 S1 C41 42.86(8)
N3 Fe1 S1 C41 -33.87(9)
N1 Fe1 S1 C41 -59.50(18)
N2 Fe1 S1 C41 -112.22(8)
O1 Fe1 S1 C42 -120.50(8)
N4 Fe1 S1 C42 155.61(9)
N3 Fe1 S1 C42 78.88(9)
N1 Fe1 S1 C42 53.25(18)
N2 Fe1 S1 C42 0.54(8)
N1 C1 C2 C3 2.0(3)
C12 C1 C2 C3 -174.1(2)
C1 C2 C3 C4 -1.0(3)
C2 C3 C4 C5 -1.2(3)
C3 C4 C5 N1 2.6(3)
C3 C4 C5 C6 -176.37(19)
N1 C5 C6 C7 122.7(2)
C4 C5 C6 C7 -58.3(3)
N1 C5 C6 C11 -60.0(2)
C4 C5 C6 C11 119.0(2)
C11 C6 C7 C8 1.4(3)
C5 C6 C7 C8 178.7(2)
C6 C7 C8 C9 -1.2(4)
C7 C8 C9 C10 0.2(4)
C8 C9 C10 C11 0.5(3)
C9 C10 C11 C6 -0.3(3)
C7 C6 C11 C10 -0.6(3)
C5 C6 C11 C10 -177.96(18)
N1 C1 C12 N3 39.4(2)
C2 C1 C12 N3 -144.22(19)
N1 C1 C12 C13 -76.6(2)
C2 C1 C12 C13 99.7(2)
N3 C12 C13 N2 -56.5(2)
C1 C12 C13 N2 61.2(2)
N3 C12 C13 C14 123.8(2)
C1 C12 C13 C14 -118.4(2)
N2 C13 C14 C15 -1.0(3)
C12 C13 C14 C15 178.63(19)
C13 C14 C15 C16 -2.6(3)
C14 C15 C16 C17 2.0(3)
C15 C16 C17 N2 2.2(3)
C15 C16 C17 C18 -172.5(2)
N2 C17 C18 C23 -42.3(3)
C16 C17 C18 C23 132.6(2)
N2 C17 C18 C19 142.17(19)
C16 C17 C18 C19 -42.9(3)
C23 C18 C19 C20 1.1(3)
C17 C18 C19 C20 176.62(19)
C18 C19 C20 C21 -1.6(3)
C19 C20 C21 C22 0.8(3)
C20 C21 C22 C23 0.6(3)
C21 C22 C23 C18 -1.1(3)
C19 C18 C23 C22 0.3(3)
C17 C18 C23 C22 -175.40(17)
N3 C24 C25 N4 29.5(2)
N3 C24 C25 C26 -152.44(18)
N4 C25 C26 C27 0.4(3)
C24 C25 C26 C27 -177.53(19)
C25 C26 C27 C28 -1.1(3)
C26 C27 C28 C29 -0.1(3)
C27 C28 C29 N4 2.2(3)
C27 C28 C29 N5 -176.38(19)
O1 C30 C31 C33 5.8(4)
N5 C30 C31 C33 -175.3(3)
O1 C30 C31 C34 -122.1(3)
N5 C30 C31 C34 56.8(3)
O1 C30 C31 C32 129.5(2)
N5 C30 C31 C32 -51.6(3)
N3 C35 C36 C37 109.5(2)
N3 C35 C36 C41 -70.9(2)
C41 C36 C37 C38 1.4(3)
C35 C36 C37 C38 -179.0(2)
C36 C37 C38 C39 -0.3(4)
C37 C38 C39 C40 -0.9(4)
C38 C39 C40 C41 1.0(4)
C39 C40 C41 C36 0.0(3)
C39 C40 C41 S1 177.36(19)
C37 C36 C41 C40 -1.2(3)
C35 C36 C41 C40 179.18(19)
C37 C36 C41 S1 -178.41(16)
C35 C36 C41 S1 2.0(3)
C42 S1 C41 C40 105.14(18)
Fe1 S1 C41 C40 -131.35(16)
C42 S1 C41 C36 -77.55(18)
Fe1 S1 C41 C36 45.97(18)
C41 S1 C42 C43 -60.54(16)
Fe1 S1 C42 C43 -173.39(11)
S1 C42 C43 C44 -65.8(2)
C4 C5 N1 C1 -1.7(3)
C6 C5 N1 C1 177.35(17)
C4 C5 N1 Fe1 170.26(14)
C6 C5 N1 Fe1 -10.7(3)
C2 C1 N1 C5 -0.7(3)
C12 C1 N1 C5 175.64(17)
C2 C1 N1 Fe1 -174.36(17)
C12 C1 N1 Fe1 1.9(2)
O1 Fe1 N1 C5 0.23(18)
N4 Fe1 N1 C5 86.42(17)
N3 Fe1 N1 C5 160.62(18)
N2 Fe1 N1 C5 -119.38(17)
S1 Fe1 N1 C5 -173.10(12)
O1 Fe1 N1 C1 172.75(12)
N4 Fe1 N1 C1 -101.07(13)
N3 Fe1 N1 C1 -26.86(12)
N2 Fe1 N1 C1 53.13(13)
S1 Fe1 N1 C1 -0.6(2)
C14 C13 N2 C17 5.2(3)
C12 C13 N2 C17 -174.47(16)
C14 C13 N2 Fe1 -162.68(17)
C12 C13 N2 Fe1 17.69(18)
C16 C17 N2 C13 -5.7(3)
C18 C17 N2 C13 169.30(17)
C16 C17 N2 Fe1 159.00(15)
C18 C17 N2 Fe1 -26.0(2)
O1 Fe1 N2 C13 -175.13(11)
N4 Fe1 N2 C13 24.8(2)
N3 Fe1 N2 C13 13.30(12)
N1 Fe1 N2 C13 -65.85(12)
S1 Fe1 N2 C13 101.87(12)
O1 Fe1 N2 C17 19.03(18)
N4 Fe1 N2 C17 -141.08(16)
N3 Fe1 N2 C17 -152.54(17)
N1 Fe1 N2 C17 128.31(17)
S1 Fe1 N2 C17 -63.97(16)
C25 C24 N3 C12 -146.36(15)
C25 C24 N3 C35 92.06(18)
C25 C24 N3 Fe1 -39.76(17)
C1 C12 N3 C24 56.75(19)
C13 C12 N3 C24 173.66(15)
C1 C12 N3 C35 179.50(15)
C13 C12 N3 C35 -63.59(18)
C1 C12 N3 Fe1 -56.24(15)
C13 C12 N3 Fe1 60.67(14)
C36 C35 N3 C24 -58.5(2)
C36 C35 N3 C12 177.79(16)
C36 C35 N3 Fe1 67.25(19)
O1 Fe1 N3 C24 45.1(2)
N4 Fe1 N3 C24 29.25(11)
N1 Fe1 N3 C24 -72.84(12)
N2 Fe1 N3 C24 -155.79(12)
S1 Fe1 N3 C24 113.87(11)
O1 Fe1 N3 C12 161.49(14)
N4 Fe1 N3 C12 145.69(11)
N1 Fe1 N3 C12 43.60(11)
N2 Fe1 N3 C12 -39.34(11)
S1 Fe1 N3 C12 -129.68(10)
O1 Fe1 N3 C35 -82.1(2)
N4 Fe1 N3 C35 -97.88(14)
N1 Fe1 N3 C35 160.03(15)
N2 Fe1 N3 C35 77.08(14)
S1 Fe1 N3 C35 -13.26(14)
C28 C29 N4 C25 -2.9(3)
N5 C29 N4 C25 175.67(17)
C28 C29 N4 Fe1 -179.72(15)
N5 C29 N4 Fe1 -1.2(3)
C26 C25 N4 C29 1.5(3)
C24 C25 N4 C29 179.58(16)
C26 C25 N4 Fe1 178.78(15)
C24 C25 N4 Fe1 -3.2(2)
O1 Fe1 N4 C29 -12.40(15)
N3 Fe1 N4 C29 162.03(16)
N1 Fe1 N4 C29 -122.96(16)
N2 Fe1 N4 C29 150.50(15)
S1 Fe1 N4 C29 72.15(15)
O1 Fe1 N4 C25 170.64(13)
N3 Fe1 N4 C25 -14.92(12)
N1 Fe1 N4 C25 60.08(13)
N2 Fe1 N4 C25 -26.5(2)
S1 Fe1 N4 C25 -104.81(13)
O1 C30 N5 C29 0.2(3)
C31 C30 N5 C29 -178.68(19)
N4 C29 N5 C30 12.5(3)
C28 C29 N5 C30 -168.9(2)
N5 C30 O1 Fe1 -26.0(3)
C31 C30 O1 Fe1 152.92(15)
N4 Fe1 O1 C30 26.75(17)
N3 Fe1 O1 C30 11.3(3)
N1 Fe1 O1 C30 123.43(16)
N2 Fe1 O1 C30 -144.78(16)
S1 Fe1 O1 C30 -58.34(16)

loop_
_platon_squeeze_void_nr
_platon_squeeze_void_average_x
_platon_squeeze_void_average_y
_platon_squeeze_void_average_z
_platon_squeeze_void_volume
_platon_squeeze_void_count_electrons
_platon_squeeze_void_content
1 0.500 0.500 1.000 369 139 ' '
